data_4509208
loop_
_publ_author_name
'Nichol, Gary S.'
'Clegg, William'

_publ_section_title
;
 Classical and Weak Hydrogen Bonding Interactions between
 4,4&#x2032;-Bipyridine and Organic Acids: From Co-Crystal to Organic
 Complex
;
_journal_issue 4
_journal_name_full 'Crystal Growth &amp; Design'
_journal_page_first 1844
_journal_paper_doi 10.1021/cg801028m
_journal_volume 9
_journal_year 2009
_chemical_formula_moiety 'C5 H3 N2 O4 -, C10 H9 N2 +, 2 C5 H4 N2 O4, 0.5 C10 H8 N2'
_chemical_formula_sum 'C30 H24 N9 O12'
_chemical_formula_weight 702.58
_chemical_name_systematic
;
 ?
;
_space_group_IT_number 14
_symmetry_cell_setting monoclinic
_symmetry_space_group_name_Hall '-P 2yn'
_symmetry_space_group_name_H-M 'P 1 21/n 1'
_atom_sites_solution_hydrogens difmap
_atom_sites_solution_primary direct
_atom_sites_solution_secondary difmap
_audit_creation_method SHELXL-97
_cell_angle_alpha 90.00
_cell_angle_beta 109.5710(10)
_cell_angle_gamma 90.00
_cell_formula_units_Z 4
_cell_length_a 11.3000(10)
_cell_length_b 22.0984(19)
_cell_length_c 12.3302(11)
_cell_measurement_reflns_used 5665
_cell_measurement_temperature 150(2)
_cell_measurement_theta_max 28.25
_cell_measurement_theta_min 2.5
_cell_volume 2901.1(4)
_computing_cell_refinement 'Bruker SAINT (Bruker, 2007)'
_computing_data_collection 'Bruker SMART (Bruker, 2007)'
_computing_data_reduction 'Bruker SAINT'
_computing_molecular_graphics
;
DIAMOND 3 (Brandenburg & Putz, 2004) and Mercury 2.0 (Macrae et al., 2006)
;
_computing_publication_material 'Bruker SHELXTL and local programs'
_computing_structure_refinement 'Bruker SHELXTL (Sheldrick, 2008)'
_computing_structure_solution 'SIR2004 (Burla et al., 2005)'
_diffrn_ambient_temperature 150(2)
_diffrn_measured_fraction_theta_full 0.999
_diffrn_measured_fraction_theta_max 0.999
_diffrn_measurement_device_type 'Bruker SMART 1K CCD diffractometer'
_diffrn_measurement_method 'thin-slice \w scans'
_diffrn_radiation_monochromator graphite
_diffrn_radiation_source 'sealed tube'
_diffrn_radiation_type MoK\a
_diffrn_radiation_wavelength 0.71073
_diffrn_reflns_av_R_equivalents 0.0350
_diffrn_reflns_av_sigmaI/netI 0.0294
_diffrn_reflns_limit_h_max 13
_diffrn_reflns_limit_h_min -13
_diffrn_reflns_limit_k_max 26
_diffrn_reflns_limit_k_min -26
_diffrn_reflns_limit_l_max 14
_diffrn_reflns_limit_l_min -14
_diffrn_reflns_number 20878
_diffrn_reflns_theta_full 25.00
_diffrn_reflns_theta_max 25.00
_diffrn_reflns_theta_min 1.84
_diffrn_standards_number 0
_exptl_absorpt_coefficient_mu 0.128
_exptl_absorpt_correction_T_max 0.981
_exptl_absorpt_correction_T_min 0.916
_exptl_absorpt_correction_type multi-scan
_exptl_absorpt_process_details 'SADABS; Sheldrick (1996)'
_exptl_crystal_colour colourless
_exptl_crystal_density_diffrn 1.609
_exptl_crystal_density_method 'not measured'
_exptl_crystal_description prism
_exptl_crystal_F_000 1452
_exptl_crystal_size_max 0.70
_exptl_crystal_size_mid 0.21
_exptl_crystal_size_min 0.15
_refine_diff_density_max 0.521
_refine_diff_density_min -0.331
_refine_diff_density_rms 0.062
_refine_ls_extinction_method none
_refine_ls_goodness_of_fit_ref 1.180
_refine_ls_hydrogen_treatment mixed
_refine_ls_matrix_type full
_refine_ls_number_parameters 496
_refine_ls_number_reflns 5104
_refine_ls_number_restraints 0
_refine_ls_restrained_S_all 1.180
_refine_ls_R_factor_all 0.0695
_refine_ls_R_factor_gt 0.0576
_refine_ls_shift/su_max 0.000
_refine_ls_shift/su_mean 0.000
_refine_ls_structure_factor_coef Fsqd
_refine_ls_weighting_details 'calc w=1/[\s^2^(Fo^2^)+(0.0390P)^2^+4.0701P] where P=(Fo^2^+2Fc^2^)/3'
_refine_ls_weighting_scheme calc
_refine_ls_wR_factor_gt 0.1255
_refine_ls_wR_factor_ref 0.1309
_reflns_number_gt 4239
_reflns_number_total 5104
_reflns_threshold_expression I>2\s(I)
_cod_data_source_file cg801028msup1.cif
_cod_data_source_block 3
_cod_original_sg_symbol_H-M 'P 21/n'
_cod_database_code 4509208

loop_
_symmetry_equiv_pos_as_xyz
'x, y, z'
'-x+1/2, y+1/2, -z+1/2'
'-x, -y, -z'
'x-1/2, -y-1/2, z-1/2'

loop_
_atom_site_label
_atom_site_type_symbol
_atom_site_fract_x
_atom_site_fract_y
_atom_site_fract_z
_atom_site_U_iso_or_equiv
_atom_site_adp_type
_atom_site_occupancy
_atom_site_symmetry_multiplicity
_atom_site_calc_flag
_atom_site_refinement_flags
O1 O 0.7444(2) 0.56283(10) 0.10677(18) 0.0341(5) Uani 1 1 d .
O2 O 0.7471(2) 0.59751(9) -0.06167(18) 0.0309(5) Uani 1 1 d .
H2O H 0.704(4) 0.642(2) -0.039(4) 0.093(16) Uiso 1 1 d .
O3 O 0.8990(2) 0.45464(9) 0.17864(16) 0.0284(5) Uani 1 1 d .
O4 O 0.96882(19) 0.35241(8) -0.11409(16) 0.0238(5) Uani 1 1 d .
N1 N 0.9333(2) 0.40568(10) 0.03133(19) 0.0177(5) Uani 1 1 d .
H1N H 0.970(3) 0.3752(16) 0.079(3) 0.034(9) Uiso 1 1 d .
N2 N 0.8723(2) 0.44310(10) -0.15370(19) 0.0181(5) Uani 1 1 d .
H2N H 0.853(3) 0.4380(15) -0.236(3) 0.040(9) Uiso 1 1 d .
C1 C 0.7694(3) 0.55611(12) 0.0197(2) 0.0208(6) Uani 1 1 d .
C2 C 0.8271(2) 0.50091(12) -0.0092(2) 0.0173(6) Uani 1 1 d .
C3 C 0.8865(2) 0.45447(12) 0.0756(2) 0.0178(6) Uani 1 1 d .
C4 C 0.9280(2) 0.39717(12) -0.0797(2) 0.0180(6) Uani 1 1 d .
C5 C 0.8235(2) 0.49211(12) -0.1188(2) 0.0187(6) Uani 1 1 d .
H5 H 0.7845 0.5221 -0.1744 0.022 Uiso 1 1 calc R
O5 O 0.7388(2) 0.25630(9) -0.05262(16) 0.0266(5) Uani 1 1 d .
O6 O 0.78414(19) 0.23465(9) 0.13210(16) 0.0215(4) Uani 1 1 d .
H6O H 0.815(4) 0.2040(19) 0.109(3) 0.058(13) Uiso 1 1 d .
O7 O 0.63238(18) 0.37178(8) -0.11889(15) 0.0224(4) Uani 1 1 d .
O8 O 0.52344(19) 0.47752(8) 0.14684(16) 0.0253(5) Uani 1 1 d .
N3 N 0.5777(2) 0.42179(10) 0.01577(19) 0.0171(5) Uani 1 1 d .
H3N H 0.546(3) 0.4478(15) -0.030(3) 0.025(9) Uiso 1 1 d .
N4 N 0.6272(2) 0.38850(10) 0.20185(19) 0.0165(5) Uani 1 1 d .
H4N H 0.637(3) 0.3928(15) 0.267(3) 0.029(9) Uiso 1 1 d .
C6 C 0.7386(2) 0.27002(12) 0.0433(2) 0.0166(6) Uani 1 1 d .
C7 C 0.6840(2) 0.32729(11) 0.0684(2) 0.0146(5) Uani 1 1 d .
C8 C 0.6321(2) 0.37268(11) -0.0200(2) 0.0146(5) Uani 1 1 d .
C9 C 0.5728(3) 0.43271(12) 0.1235(2) 0.0176(6) Uani 1 1 d .
C10 C 0.6795(2) 0.33821(11) 0.1753(2) 0.0154(5) Uani 1 1 d .
H10 H 0.7148 0.3092 0.2340 0.018 Uiso 1 1 calc R
O9 O 0.79688(19) 0.43333(9) 0.61896(15) 0.0250(5) Uani 1 1 d .
O10 O 0.71796(17) 0.41515(8) 0.43338(14) 0.0184(4) Uani 1 1 d .
O11 O 0.59858(19) 0.29831(9) 0.37597(15) 0.0237(5) Uani 1 1 d .
O12 O 0.55068(19) 0.19152(8) 0.67327(16) 0.0245(5) Uani 1 1 d .
N5 N 0.5760(2) 0.24745(10) 0.52622(19) 0.0178(5) Uani 1 1 d .
H5N H 0.544(3) 0.2197(14) 0.483(3) 0.020(8) Uiso 1 1 d .
N6 N 0.6447(2) 0.28345(10) 0.71101(19) 0.0164(5) Uani 1 1 d .
H6N H 0.655(3) 0.2792(15) 0.780(3) 0.036(10) Uiso 1 1 d .
C11 C 0.7340(2) 0.40085(11) 0.5363(2) 0.0144(5) Uani 1 1 d .
C12 C 0.6777(2) 0.34372(11) 0.5632(2) 0.0130(5) Uani 1 1 d .
C13 C 0.6167(2) 0.29756(11) 0.4792(2) 0.0150(5) Uani 1 1 d .
C14 C 0.5879(2) 0.23744(12) 0.6389(2) 0.0165(6) Uani 1 1 d .
C15 C 0.6868(2) 0.33388(11) 0.6738(2) 0.0146(5) Uani 1 1 d .
H15 H 0.7252 0.3643 0.7289 0.018 Uiso 1 1 calc R
N7 N 0.8641(2) 0.19582(10) 0.5295(2) 0.0208(5) Uani 1 1 d .
N8 N 1.1534(2) 0.47882(10) 0.54027(19) 0.0187(5) Uani 1 1 d .
H8N H 1.197(3) 0.5174(17) 0.543(3) 0.044(10) Uiso 1 1 d .
C16 C 0.8794(3) 0.21840(12) 0.4347(2) 0.0219(6) Uani 1 1 d .
H16 H 0.8493 0.1956 0.3655 0.026 Uiso 1 1 calc R
C17 C 0.9367(2) 0.27323(12) 0.4322(2) 0.0195(6) Uani 1 1 d .
H17 H 0.9470 0.2872 0.3630 0.023 Uiso 1 1 calc R
C18 C 0.9794(2) 0.30812(11) 0.5323(2) 0.0149(5) Uani 1 1 d .
C19 C 0.9639(2) 0.28388(12) 0.6313(2) 0.0186(6) Uani 1 1 d .
H19 H 0.9922 0.3056 0.7018 0.022 Uiso 1 1 calc R
C20 C 0.9073(3) 0.22820(12) 0.6257(2) 0.0210(6) Uani 1 1 d .
H20 H 0.8986 0.2121 0.6941 0.025 Uiso 1 1 calc R
C21 C 1.0394(2) 0.36805(11) 0.5345(2) 0.0155(5) Uani 1 1 d .
C22 C 1.0415(3) 0.39619(12) 0.4340(2) 0.0226(6) Uani 1 1 d .
H22 H 1.0029 0.3772 0.3616 0.027 Uiso 1 1 calc R
C23 C 1.0989(3) 0.45122(13) 0.4394(2) 0.0219(6) Uani 1 1 d .
H23 H 1.1001 0.4700 0.3705 0.026 Uiso 1 1 calc R
C24 C 1.1523(3) 0.45400(12) 0.6384(2) 0.0228(6) Uani 1 1 d .
H24 H 1.1905 0.4746 0.7092 0.027 Uiso 1 1 calc R
C25 C 1.0960(3) 0.39869(12) 0.6377(2) 0.0215(6) Uani 1 1 d .
H25 H 1.0957 0.3813 0.7080 0.026 Uiso 1 1 calc R
N9 N 0.3706(2) 0.36553(10) 0.5688(2) 0.0220(5) Uani 1 1 d .
C26 C 0.3652(3) 0.37548(13) 0.4612(2) 0.0240(6) Uani 1 1 d .
H26 H 0.3264 0.3462 0.4039 0.029 Uiso 1 1 calc R
C27 C 0.4157(3) 0.42846(13) 0.4293(2) 0.0227(6) Uani 1 1 d .
H27 H 0.4110 0.4345 0.3516 0.027 Uiso 1 1 calc R
C28 C 0.4722(2) 0.47151(11) 0.5125(2) 0.0155(5) Uani 1 1 d .
C29 C 0.4762(3) 0.45834(13) 0.6249(2) 0.0219(6) Uani 1 1 d .
H29 H 0.5150 0.4861 0.6853 0.026 Uiso 1 1 calc R
C30 C 0.4250(3) 0.40612(13) 0.6487(2) 0.0240(6) Uani 1 1 d .
H30 H 0.4286 0.3987 0.7257 0.029 Uiso 1 1 calc R

loop_
_atom_site_aniso_label
_atom_site_aniso_U_11
_atom_site_aniso_U_22
_atom_site_aniso_U_33
_atom_site_aniso_U_23
_atom_site_aniso_U_13
_atom_site_aniso_U_12
O1 0.0469(14) 0.0333(13) 0.0245(11) -0.0002(9) 0.0153(10) 0.0120(10)
O2 0.0456(14) 0.0176(11) 0.0322(12) 0.0051(9) 0.0168(10) 0.0118(9)
O3 0.0449(13) 0.0247(11) 0.0156(10) 0.0007(8) 0.0101(9) 0.0069(9)
O4 0.0356(12) 0.0176(10) 0.0185(10) -0.0005(8) 0.0096(9) 0.0094(9)
N1 0.0232(12) 0.0143(12) 0.0147(11) 0.0032(9) 0.0052(10) 0.0025(10)
N2 0.0261(13) 0.0144(11) 0.0132(11) -0.0001(9) 0.0058(10) 0.0004(10)
C1 0.0238(15) 0.0158(14) 0.0198(14) -0.0010(11) 0.0032(12) -0.0013(11)
C2 0.0169(14) 0.0140(13) 0.0203(14) 0.0007(11) 0.0053(11) -0.0008(10)
C3 0.0195(14) 0.0140(13) 0.0200(14) -0.0025(11) 0.0067(11) -0.0028(11)
C4 0.0202(14) 0.0147(14) 0.0178(13) -0.0001(11) 0.0048(11) 0.0002(11)
C5 0.0200(14) 0.0124(13) 0.0219(14) 0.0025(11) 0.0047(11) -0.0010(11)
O5 0.0432(13) 0.0222(11) 0.0170(10) -0.0001(8) 0.0136(9) 0.0122(9)
O6 0.0296(11) 0.0150(10) 0.0206(10) 0.0010(8) 0.0095(9) 0.0078(8)
O7 0.0362(12) 0.0210(10) 0.0131(9) 0.0019(8) 0.0123(8) 0.0079(9)
O8 0.0421(13) 0.0179(10) 0.0191(10) -0.0002(8) 0.0146(9) 0.0117(9)
N3 0.0263(13) 0.0130(11) 0.0122(11) 0.0027(9) 0.0069(10) 0.0045(10)
N4 0.0245(13) 0.0165(12) 0.0094(11) -0.0001(9) 0.0068(10) 0.0025(9)
C6 0.0145(13) 0.0150(13) 0.0214(14) 0.0018(11) 0.0072(11) -0.0015(10)
C7 0.0146(13) 0.0140(13) 0.0149(13) -0.0010(10) 0.0045(11) -0.0034(10)
C8 0.0179(14) 0.0136(13) 0.0143(13) -0.0020(10) 0.0079(11) -0.0011(10)
C9 0.0228(14) 0.0154(14) 0.0165(13) -0.0017(11) 0.0091(11) -0.0013(11)
C10 0.0161(13) 0.0145(13) 0.0152(13) 0.0022(10) 0.0050(11) -0.0010(10)
O9 0.0364(12) 0.0216(11) 0.0156(10) -0.0013(8) 0.0070(9) -0.0146(9)
O10 0.0298(11) 0.0148(9) 0.0129(9) 0.0012(7) 0.0101(8) -0.0064(8)
O11 0.0377(12) 0.0221(10) 0.0124(10) -0.0013(8) 0.0100(8) -0.0089(9)
O12 0.0433(13) 0.0135(10) 0.0192(10) 0.0003(8) 0.0136(9) -0.0098(9)
N5 0.0287(13) 0.0115(11) 0.0135(11) -0.0035(9) 0.0076(10) -0.0070(10)
N6 0.0260(13) 0.0139(11) 0.0109(11) -0.0001(9) 0.0083(10) -0.0053(9)
C11 0.0127(13) 0.0160(13) 0.0148(13) 0.0011(10) 0.0048(10) 0.0018(10)
C12 0.0135(13) 0.0138(13) 0.0127(12) 0.0016(10) 0.0059(10) 0.0009(10)
C13 0.0177(13) 0.0142(13) 0.0144(13) -0.0009(10) 0.0073(11) 0.0005(10)
C14 0.0188(14) 0.0156(14) 0.0153(13) 0.0009(11) 0.0061(11) 0.0013(11)
C15 0.0179(14) 0.0118(12) 0.0139(12) -0.0011(10) 0.0049(11) -0.0012(10)
N7 0.0185(12) 0.0136(11) 0.0286(13) 0.0013(10) 0.0055(10) -0.0016(9)
N8 0.0192(12) 0.0122(12) 0.0266(13) 0.0025(10) 0.0100(10) 0.0003(9)
C16 0.0240(15) 0.0171(14) 0.0224(14) -0.0030(11) 0.0048(12) 0.0004(12)
C17 0.0213(15) 0.0186(14) 0.0173(13) 0.0026(11) 0.0047(11) 0.0020(11)
C18 0.0109(13) 0.0134(13) 0.0195(13) 0.0018(10) 0.0041(11) 0.0038(10)
C19 0.0199(14) 0.0172(14) 0.0203(14) -0.0024(11) 0.0089(11) -0.0010(11)
C20 0.0210(15) 0.0170(14) 0.0269(15) 0.0056(12) 0.0107(12) 0.0008(11)
C21 0.0142(13) 0.0125(13) 0.0217(14) 0.0025(11) 0.0083(11) 0.0056(10)
C22 0.0265(16) 0.0203(15) 0.0212(14) 0.0006(11) 0.0082(12) -0.0041(12)
C23 0.0242(15) 0.0213(15) 0.0216(14) 0.0068(12) 0.0097(12) -0.0011(12)
C24 0.0270(16) 0.0170(14) 0.0250(15) -0.0013(12) 0.0093(12) -0.0014(12)
C25 0.0268(16) 0.0173(14) 0.0233(14) -0.0001(11) 0.0121(12) -0.0016(12)
N9 0.0209(13) 0.0214(13) 0.0247(13) 0.0023(10) 0.0091(10) 0.0027(10)
C26 0.0204(15) 0.0216(15) 0.0280(16) -0.0098(12) 0.0055(12) -0.0014(12)
C27 0.0221(15) 0.0219(15) 0.0236(15) -0.0033(12) 0.0072(12) -0.0002(12)
C28 0.0123(13) 0.0155(13) 0.0197(13) 0.0000(10) 0.0066(11) 0.0046(10)
C29 0.0212(15) 0.0210(15) 0.0255(15) 0.0017(12) 0.0106(12) 0.0012(12)
C30 0.0248(16) 0.0225(16) 0.0249(15) 0.0009(12) 0.0084(12) 0.0001(12)

loop_
_atom_type_symbol
_atom_type_description
_atom_type_scat_dispersion_real
_atom_type_scat_dispersion_imag
_atom_type_scat_source
C C 0.0033 0.0016 'International Tables Vol C Tables 4.2.6.8 and 6.1.1.4'
H H 0.0000 0.0000 'International Tables Vol C Tables 4.2.6.8 and 6.1.1.4'
N N 0.0061 0.0033 'International Tables Vol C Tables 4.2.6.8 and 6.1.1.4'
O O 0.0106 0.0060 'International Tables Vol C Tables 4.2.6.8 and 6.1.1.4'

loop_
_geom_angle_atom_site_label_1
_geom_angle_atom_site_label_2
_geom_angle_atom_site_label_3
_geom_angle
_geom_angle_site_symmetry_1
_geom_angle_site_symmetry_3
H2O O2 C1 113(2) . .
H1N N1 C3 118(2) . .
H1N N1 C4 114(2) . .
C3 N1 C4 127.3(2) . .
H2N N2 C4 120(2) . .
H2N N2 C5 117(2) . .
C4 N2 C5 121.9(2) . .
O1 C1 O2 123.3(3) . .
O1 C1 C2 124.6(3) . .
O2 C1 C2 112.1(2) . .
C1 C2 C3 122.8(2) . .
C1 C2 C5 119.3(2) . .
C3 C2 C5 117.9(2) . .
O3 C3 N1 118.7(2) . .
O3 C3 C2 127.2(2) . .
N1 C3 C2 114.1(2) . .
O4 C4 N1 124.3(2) . .
O4 C4 N2 120.7(2) . .
N1 C4 N2 115.0(2) . .
N2 C5 C2 123.7(2) . .
N2 C5 H5 118.1 . .
C2 C5 H5 118.1 . .
H6O O6 C6 107(3) . .
H3N N3 C8 119(2) . .
H3N N3 C9 114(2) . .
C8 N3 C9 127.7(2) . .
H4N N4 C9 121(2) . .
H4N N4 C10 115(2) . .
C9 N4 C10 123.1(2) . .
O5 C6 O6 122.4(2) . .
O5 C6 C7 123.3(2) . .
O6 C6 C7 114.2(2) . .
C6 C7 C8 121.6(2) . .
C6 C7 C10 120.5(2) . .
C8 C7 C10 118.0(2) . .
O7 C8 N3 118.6(2) . .
O7 C8 C7 127.1(2) . .
N3 C8 C7 114.3(2) . .
O8 C9 N3 122.9(2) . .
O8 C9 N4 123.2(2) . .
N3 C9 N4 113.9(2) . .
N4 C10 C7 123.0(2) . .
N4 C10 H10 118.5 . .
C7 C10 H10 118.5 . .
H5N N5 C13 117(2) . .
H5N N5 C14 115(2) . .
C13 N5 C14 128.0(2) . .
H6N N6 C14 118(2) . .
H6N N6 C15 120(2) . .
C14 N6 C15 122.5(2) . .
O9 C11 O10 121.7(2) . .
O9 C11 C12 118.0(2) . .
O10 C11 C12 120.3(2) . .
C11 C12 C13 124.7(2) . .
C11 C12 C15 117.6(2) . .
C13 C12 C15 117.7(2) . .
O11 C13 N5 118.7(2) . .
O11 C13 C12 127.5(2) . .
N5 C13 C12 113.8(2) . .
O12 C14 N5 123.8(2) . .
O12 C14 N6 122.2(2) . .
N5 C14 N6 114.0(2) . .
N6 C15 C12 124.0(2) . .
N6 C15 H15 118.0 . .
C12 C15 H15 118.0 . .
C16 N7 C20 117.6(2) . .
H8N N8 C23 120(2) . .
H8N N8 C24 119(2) . .
C23 N8 C24 121.0(2) . .
N7 C16 H16 118.4 . .
N7 C16 C17 123.2(3) . .
H16 C16 C17 118.4 . .
C16 C17 H17 120.3 . .
C16 C17 C18 119.4(2) . .
H17 C17 C18 120.3 . .
C17 C18 C19 116.9(2) . .
C17 C18 C21 122.0(2) . .
C19 C18 C21 121.1(2) . .
C18 C19 H19 120.3 . .
C18 C19 C20 119.4(3) . .
H19 C19 C20 120.3 . .
N7 C20 C19 123.4(3) . .
N7 C20 H20 118.3 . .
C19 C20 H20 118.3 . .
C18 C21 C22 121.7(2) . .
C18 C21 C25 121.2(2) . .
C22 C21 C25 117.1(2) . .
C21 C22 H22 119.9 . .
C21 C22 C23 120.1(3) . .
H22 C22 C23 119.9 . .
N8 C23 C22 120.9(3) . .
N8 C23 H23 119.5 . .
C22 C23 H23 119.5 . .
N8 C24 H24 119.9 . .
N8 C24 C25 120.3(3) . .
H24 C24 C25 119.9 . .
C21 C25 C24 120.5(3) . .
C21 C25 H25 119.8 . .
C24 C25 H25 119.8 . .
C26 N9 C30 119.2(2) . .
N9 C26 H26 119.1 . .
N9 C26 C27 121.9(3) . .
H26 C26 C27 119.1 . .
C26 C27 H27 120.4 . .
C26 C27 C28 119.3(3) . .
H27 C27 C28 120.4 . .
C27 C28 C28 123.3(3) . 3_666
C27 C28 C29 116.3(2) . .
C28 C28 C29 120.4(3) 3_666 .
C28 C29 H29 119.6 . .
C28 C29 C30 120.8(3) . .
H29 C29 C30 119.6 . .
N9 C30 C29 122.5(3) . .
N9 C30 H30 118.7 . .
C29 C30 H30 118.7 . .

loop_
_geom_bond_atom_site_label_1
_geom_bond_atom_site_label_2
_geom_bond_distance
_geom_bond_site_symmetry_2
O1 C1 1.208(3) .
O2 H2O 1.16(5) .
O2 C1 1.318(3) .
O3 C3 1.231(3) .
O4 C4 1.226(3) .
N1 H1N 0.90(3) .
N1 C3 1.390(3) .
N1 C4 1.363(3) .
N2 H2N 0.97(3) .
N2 C4 1.369(3) .
N2 C5 1.349(3) .
C1 C2 1.482(4) .
C2 C3 1.458(4) .
C2 C5 1.353(4) .
C5 H5 0.950 .
O5 C6 1.222(3) .
O6 H6O 0.85(4) .
O6 C6 1.303(3) .
O7 C8 1.221(3) .
O8 C9 1.217(3) .
N3 H3N 0.80(3) .
N3 C8 1.390(3) .
N3 C9 1.370(3) .
N4 H4N 0.78(3) .
N4 C9 1.366(3) .
N4 C10 1.350(3) .
C6 C7 1.485(4) .
C7 C8 1.452(4) .
C7 C10 1.357(4) .
C10 H10 0.950 .
O9 C11 1.254(3) .
O10 C11 1.261(3) .
O11 C13 1.219(3) .
O12 C14 1.227(3) .
N5 H5N 0.82(3) .
N5 C13 1.398(3) .
N5 C14 1.368(3) .
N6 H6N 0.83(3) .
N6 C14 1.362(3) .
N6 C15 1.351(3) .
C11 C12 1.500(3) .
C12 C13 1.453(3) .
C12 C15 1.351(3) .
C15 H15 0.950 .
N7 C16 1.335(4) .
N7 C20 1.330(4) .
N8 H8N 0.98(4) .
N8 C23 1.336(4) .
N8 C24 1.333(4) .
C16 H16 0.950 .
C16 C17 1.379(4) .
C17 H17 0.950 .
C17 C18 1.397(4) .
C18 C19 1.397(4) .
C18 C21 1.484(4) .
C19 H19 0.950 .
C19 C20 1.378(4) .
C20 H20 0.950 .
C21 C22 1.393(4) .
C21 C25 1.394(4) .
C22 H22 0.950 .
C22 C23 1.370(4) .
C23 H23 0.950 .
C24 H24 0.950 .
C24 C25 1.376(4) .
C25 H25 0.950 .
N9 C26 1.326(4) .
N9 C30 1.322(4) .
C26 H26 0.950 .
C26 C27 1.415(4) .
C27 H27 0.950 .
C27 C28 1.388(4) .
C28 C28 1.486(5) 3_666
C28 C29 1.402(4) .
C29 H29 0.950 .
C29 C30 1.366(4) .
C30 H30 0.950 .

loop_
_geom_hbond_atom_site_label_D
_geom_hbond_atom_site_label_H
_geom_hbond_atom_site_label_A
_geom_hbond_distance_DH
_geom_hbond_distance_HA
_geom_hbond_distance_DA
_geom_hbond_angle_DHA
_geom_hbond_site_symmetry_A
O2 H2O N7 1.16(5) 1.45(5) 2.605(3) 171(4) 2_655
N1 H1N O12 0.90(3) 1.91(4) 2.807(3) 176(3) 4_665
N2 H2N O9 0.97(3) 1.69(4) 2.651(3) 171(3) 1_554
O6 H6O N9 0.85(4) 1.79(4) 2.641(3) 174(4) 4_665
N3 H3N O8 0.80(3) 2.16(3) 2.957(3) 174(3) 3_665
N4 H4N O10 0.78(3) 2.01(3) 2.754(3) 160(3) .
N4 H4N O11 0.78(3) 2.59(3) 3.025(3) 117(3) .
N5 H5N O4 0.82(3) 2.00(3) 2.815(3) 176(3) 4_566
N6 H6N O5 0.83(3) 2.02(4) 2.812(3) 159(3) 1_556
N6 H6N O7 0.83(3) 2.45(3) 2.902(3) 115(3) 1_556
N8 H8N O10 0.98(4) 1.74(4) 2.719(3) 173(3) 3_766
N8 H8N O9 0.98(4) 2.29(3) 2.946(3) 123(3) 3_766
C10 H10 O11 0.95 2.53 3.042(3) 114.2 .
C15 H15 O7 0.95 2.44 2.944(3) 112.7 1_556
C15 H15 N2 0.95 2.51 3.428(3) 163.7 1_556
C19 H19 O4 0.95 2.59 3.470(3) 154.6 1_556
C23 H23 O9 0.95 2.42 2.997(3) 119.3 3_766
C24 H24 O1 0.95 2.29 2.986(4) 129.3 3_766
C24 H24 O3 0.95 2.51 3.221(3) 131.4 3_766
C26 H26 O5 0.95 2.60 3.223(3) 123.6 4_566
C29 H29 O8 0.95 2.39 3.150(3) 136.4 3_666
C30 H30 O7 0.95 2.52 3.127(3) 121.5 1_556

loop_
_geom_torsion_atom_site_label_1
_geom_torsion_atom_site_label_2
_geom_torsion_atom_site_label_3
_geom_torsion_atom_site_label_4
_geom_torsion
_geom_torsion_site_symmetry_1
_geom_torsion_site_symmetry_4
O1 C1 C2 C3 -14.7(4) . .
O1 C1 C2 C5 164.2(3) . .
O2 C1 C2 C3 165.8(2) . .
O2 C1 C2 C5 -15.3(4) . .
C4 N1 C3 O3 179.6(3) . .
C4 N1 C3 C2 -0.7(4) . .
C1 C2 C3 O3 -1.4(4) . .
C1 C2 C3 N1 179.0(2) . .
C5 C2 C3 O3 179.7(3) . .
C5 C2 C3 N1 0.1(3) . .
C3 N1 C4 O4 -178.4(3) . .
C3 N1 C4 N2 1.6(4) . .
C5 N2 C4 O4 178.2(3) . .
C5 N2 C4 N1 -1.8(4) . .
C4 N2 C5 C2 1.3(4) . .
C1 C2 C5 N2 -179.3(2) . .
C3 C2 C5 N2 -0.4(4) . .
O5 C6 C7 C8 -3.2(4) . .
O5 C6 C7 C10 175.8(3) . .
O6 C6 C7 C8 178.3(2) . .
O6 C6 C7 C10 -2.7(4) . .
C9 N3 C8 O7 -176.8(3) . .
C9 N3 C8 C7 2.9(4) . .
C6 C7 C8 O7 -4.1(4) . .
C6 C7 C8 N3 176.2(2) . .
C10 C7 C8 O7 176.8(3) . .
C10 C7 C8 N3 -2.8(3) . .
C10 N4 C9 O8 178.5(3) . .
C10 N4 C9 N3 -0.8(4) . .
C8 N3 C9 O8 179.5(3) . .
C8 N3 C9 N4 -1.1(4) . .
C9 N4 C10 C7 0.6(4) . .
C6 C7 C10 N4 -177.7(2) . .
C8 C7 C10 N4 1.3(4) . .
O9 C11 C12 C13 -171.6(2) . .
O9 C11 C12 C15 6.9(4) . .
O10 C11 C12 C13 8.3(4) . .
O10 C11 C12 C15 -173.3(2) . .
C14 N5 C13 O11 179.4(3) . .
C14 N5 C13 C12 -0.5(4) . .
C11 C12 C13 O11 -2.2(4) . .
C11 C12 C13 N5 177.7(2) . .
C15 C12 C13 O11 179.3(3) . .
C15 C12 C13 N5 -0.8(3) . .
C15 N6 C14 O12 179.4(3) . .
C15 N6 C14 N5 -1.0(4) . .
C13 N5 C14 O12 -179.0(3) . .
C13 N5 C14 N6 1.4(4) . .
C11 C12 C15 N6 -177.4(2) . .
C13 C12 C15 N6 1.2(4) . .
C14 N6 C15 C12 -0.3(4) . .
C20 N7 C16 C17 -0.3(4) . .
N7 C16 C17 C18 -1.2(4) . .
C16 C17 C18 C19 1.7(4) . .
C16 C17 C18 C21 -178.7(2) . .
C17 C18 C19 C20 -0.7(4) . .
C21 C18 C19 C20 179.7(2) . .
C16 N7 C20 C19 1.4(4) . .
C18 C19 C20 N7 -0.9(4) . .
C17 C18 C21 C22 8.6(4) . .
C17 C18 C21 C25 -171.6(2) . .
C19 C18 C21 C22 -171.8(3) . .
C19 C18 C21 C25 8.0(4) . .
C18 C21 C22 C23 -179.3(2) . .
C25 C21 C22 C23 0.9(4) . .
C24 N8 C23 C22 -0.8(4) . .
C21 C22 C23 N8 -0.2(4) . .
C23 N8 C24 C25 0.9(4) . .
N8 C24 C25 C21 -0.1(4) . .
C18 C21 C25 C24 179.4(2) . .
C22 C21 C25 C24 -0.8(4) . .
C30 N9 C26 C27 -0.3(4) . .
N9 C26 C27 C28 -0.2(4) . .
C26 C27 C28 C28 180.0(3) . 3_666
C26 C27 C28 C29 0.8(4) . .
C27 C28 C29 C30 -1.0(4) . .
C28 C28 C29 C30 179.9(3) 3_666 .
C26 N9 C30 C29 0.1(4) . .
C28 C29 C30 N9 0.5(4) . .
